data_7237723
loop_
_publ_author_name
'Yang, Huimin'
'Yin, Jinlin'
'Xu, Xiaoxiang'
'Fei, Honghan'

_publ_section_title
;
 Enhanced intrinsic white-light emission upon near-UV excitation by
 crystal engineering of cationic lead bromide layered materials
;
_journal_issue 23
_journal_name_full 'Journal of Materials Chemistry C'
_journal_page_first 7090
_journal_paper_doi 10.1039/C9TC00329K
_journal_volume 7
_journal_year 2019
_chemical_formula_moiety 'C12 H20 Br3 O7 Pb3'
_chemical_formula_sum 'C12 H20 Br3 O7 Pb3'
_chemical_formula_weight 1132.54
_space_group_crystal_system monoclinic
_space_group_IT_number 15
_space_group_name_Hall '-C 2yc'
_space_group_name_H-M_alt 'C 1 2/c 1'
_atom_sites_solution_hydrogens geom
_atom_sites_solution_primary direct
_audit_creation_date 2018-08-02
_audit_creation_method
;
Olex2 1.2
(compiled 2017.03.02 svn.r3394 for OlexSys, GUI svn.r5324)
;
_audit_update_record
;
2018-08-10 deposited with the CCDC.	2019-05-15 downloaded from the CCDC.
;
_cell_angle_alpha 90
_cell_angle_beta 98.082(6)
_cell_angle_gamma 90
_cell_formula_units_Z 8
_cell_length_a 34.884(5)
_cell_length_b 13.226(2)
_cell_length_c 8.9982(15)
_cell_measurement_reflns_used 9948
_cell_measurement_temperature 300(2)
_cell_measurement_theta_max 27.51
_cell_measurement_theta_min 3.08
_cell_volume 4110.3(11)
_computing_molecular_graphics 'Olex2 (Dolomanov et al., 2009)'
_computing_publication_material 'Olex2 (Dolomanov et al., 2009)'
_computing_structure_refinement 'ShelXL (Sheldrick, 2015)'
_computing_structure_solution 'SIR2004 (Burla et al., 2007)'
_diffrn_ambient_temperature 299.86
_diffrn_measured_fraction_theta_full 0.997
_diffrn_measured_fraction_theta_max 0.998
_diffrn_measurement_device_type 'Bruker APEX-II CCD'
_diffrn_measurement_method '\f and \w scans'
_diffrn_radiation_type MoK\a
_diffrn_radiation_wavelength 0.71073
_diffrn_reflns_av_R_equivalents 0.0769
_diffrn_reflns_av_unetI/netI 0.0499
_diffrn_reflns_Laue_measured_fraction_full 0.997
_diffrn_reflns_Laue_measured_fraction_max 0.998
_diffrn_reflns_limit_h_max 44
_diffrn_reflns_limit_h_min -44
_diffrn_reflns_limit_k_max 16
_diffrn_reflns_limit_k_min -16
_diffrn_reflns_limit_l_max 10
_diffrn_reflns_limit_l_min -11
_diffrn_reflns_number 30312
_diffrn_reflns_point_group_measured_fraction_full 0.997
_diffrn_reflns_point_group_measured_fraction_max 0.998
_diffrn_reflns_theta_full 25.242
_diffrn_reflns_theta_max 26.732
_diffrn_reflns_theta_min 3.080
_diffrn_standards_number 0
_exptl_absorpt_coefficient_mu 30.377
_exptl_absorpt_correction_T_max 0.0359
_exptl_absorpt_correction_T_min 0.0064
_exptl_absorpt_correction_type multi-scan
_exptl_crystal_colour colourless
_exptl_crystal_density_diffrn 3.660
_exptl_crystal_description sheet
_exptl_crystal_F_000 3952
_exptl_crystal_size_max 0.15
_exptl_crystal_size_mid 0.11
_exptl_crystal_size_min 0.09
_refine_diff_density_max 7.011
_refine_diff_density_min -6.880
_refine_diff_density_rms 0.600
_refine_ls_extinction_method none
_refine_ls_goodness_of_fit_ref 1.112
_refine_ls_hydrogen_treatment constr
_refine_ls_matrix_type full
_refine_ls_number_parameters 226
_refine_ls_number_reflns 4364
_refine_ls_number_restraints 6
_refine_ls_restrained_S_all 1.111
_refine_ls_R_factor_all 0.1313
_refine_ls_R_factor_gt 0.1149
_refine_ls_shift/su_max 0.001
_refine_ls_shift/su_mean 0.000
_refine_ls_structure_factor_coef Fsqd
_refine_ls_weighting_details 'w=1/[\s^2^(Fo^2^)+(0.0460P)^2^+2197.1379P] where P=(Fo^2^+2Fc^2^)/3'
_refine_ls_weighting_scheme calc
_refine_ls_wR_factor_gt 0.2804
_refine_ls_wR_factor_ref 0.2882
_reflns_Friedel_coverage 0.000
_reflns_number_gt 3512
_reflns_number_total 4364
_reflns_threshold_expression 'I > 2\s(I)'
_cod_data_source_file c9tc00329k2.cif
_cod_data_source_block mo_170704a_0m_a
_cod_original_cell_volume 4110.4(12)
_cod_database_code 7237723
_shelx_shelxl_version_number 2014/7
_shelx_space_group_comment
;
The symmetry employed for this shelxl refinement is uniquely defined
by the following loop, which should always be used as a source of
symmetry information in preference to the above space-group names.
They are only intended as comments.
;
_olex2_refinement_description
;
1. Fixed Uiso
 At 1.2 times of:
  All C(H,H) groups, All O(H,H) groups
2. Uiso/Uaniso restraints and constraints
Uanis(C7) \\sim Ueq: with sigma of 0.01 and sigma for terminal atoms of 0.02
3.a Secondary CH2 refined with riding coordinates:
 C2(H2A,H2B), C3(H3A,H3B), C7(H7A,H7B), C6(H6A,H6B), C4(H4A,H4B), C9(H9A,H9B),
 C8(H8A,H8B), C11(H11A,H11B), C12(H12A,H12B)
3.b X=CH2 refined with riding coordinates:
 O5(H5A,H5B)
;
_olex2_submission_special_instructions 'No special instructions were received'

loop_
_space_group_symop_operation_xyz
'x, y, z'
'-x, y, -z+1/2'
'x+1/2, y+1/2, z'
'-x+1/2, y+1/2, -z+1/2'
'-x, -y, -z'
'x, -y, z-1/2'
'-x+1/2, -y+1/2, -z'
'x+1/2, -y+1/2, z-1/2'

loop_
_atom_site_label
_atom_site_type_symbol
_atom_site_fract_x
_atom_site_fract_y
_atom_site_fract_z
_atom_site_U_iso_or_equiv
_atom_site_adp_type
_atom_site_occupancy
_atom_site_site_symmetry_order
_atom_site_calc_flag
_atom_site_refinement_flags_posn
_atom_site_refinement_flags_adp
Pb1 Pb 0.31107(4) 0.66502(12) 0.65418(17) 0.0436(4) Uani 1 1 d . .
C1 C 0.3788(11) 0.551(3) 0.595(5) 0.045(9) Uani 1 1 d . .
O1 O 0.3739(8) 0.640(3) 0.556(4) 0.070(10) Uani 1 1 d . .
Br1 Br 0.28946(12) 0.1819(3) 0.8756(5) 0.0531(10) Uani 1 1 d . .
Pb2 Pb 0.31041(4) 0.34659(12) 0.62380(18) 0.0466(4) Uani 1 1 d . .
C2 C 0.4117(19) 0.491(3) 0.559(6) 0.070(15) Uani 1 1 d . .
H2A H 0.4172 0.4382 0.6339 0.084 Uiso 1 1 calc R .
H2B H 0.4044 0.4582 0.4627 0.084 Uiso 1 1 calc R .
O2 O 0.3541(7) 0.5083(19) 0.658(3) 0.045(6) Uani 1 1 d . .
Br2 Br 0.28341(11) 0.1538(3) 0.4369(5) 0.0483(9) Uani 1 1 d . .
Pb3 Pb 0.31738(5) -0.01142(12) 0.70019(19) 0.0484(4) Uani 1 1 d . .
C3 C 0.4465(16) 0.548(4) 0.553(6) 0.070(15) Uani 1 1 d . .
H3A H 0.4561 0.5744 0.6517 0.084 Uiso 1 1 calc R .
H3B H 0.4411 0.6047 0.4847 0.084 Uiso 1 1 calc R .
O3 O 0.3597(8) 0.817(2) 0.745(3) 0.056(7) Uani 1 1 d . .
Br3 Br 0.28332(11) 0.4913(3) 0.8653(5) 0.0445(9) Uani 1 1 d . .
O7 O 0.3543(7) 0.0067(19) 0.963(3) 0.043(6) Uani 1 1 d . .
C7 C 0.4414(10) 0.816(3) 0.920(4) 0.042(8) Uani 1 1 d . U
H7A H 0.4472 0.7546 0.8694 0.050 Uiso 1 1 calc R .
H7B H 0.4379 0.8691 0.8440 0.050 Uiso 1 1 calc R .
O6 O 0.3777(8) 0.085(2) 0.772(3) 0.054(7) Uani 1 1 d . .
C6 C 0.4047(11) 0.802(5) 0.973(5) 0.065(14) Uani 1 1 d . .
H6A H 0.3972 0.8667 1.0125 0.078 Uiso 1 1 calc R .
H6B H 0.4088 0.7557 1.0573 0.078 Uiso 1 1 calc R .
O5 O 0.3730(9) 0.294(2) 0.764(4) 0.069(9) Uani 1 1 d . .
H5A H 0.3927 0.3414 0.7875 0.083 Uiso 1 1 calc R .
H5B H 0.3770 0.2271 0.7933 0.083 Uiso 1 1 calc R .
C5 C 0.3713(11) 0.765(3) 0.867(5) 0.048(9) Uani 1 1 d . .
O4 O 0.3548(8) 0.686(2) 0.892(3) 0.050(7) Uani 1 1 d . .
C4 C 0.4777(13) 0.476(4) 0.497(7) 0.09(2) Uani 1 1 d . .
H4A H 0.4686 0.4572 0.3937 0.103 Uiso 1 1 calc R .
H4B H 0.4793 0.4151 0.5565 0.103 Uiso 1 1 calc R .
C9 C 0.5152(15) 0.854(4) 0.953(8) 0.09(2) Uani 1 1 d . .
H9A H 0.5194 0.7920 0.8999 0.104 Uiso 1 1 calc R .
H9B H 0.5118 0.9078 0.8794 0.104 Uiso 1 1 calc R .
C8 C 0.4743(14) 0.842(3) 1.023(4) 0.061(13) Uani 1 1 d . .
H8A H 0.4778 0.7898 1.0999 0.073 Uiso 1 1 calc R .
H8B H 0.4691 0.9046 1.0714 0.073 Uiso 1 1 calc R .
C10 C 0.3822(12) 0.062(3) 0.912(4) 0.048(10) Uani 1 1 d . .
C11 C 0.4156(13) 0.099(4) 1.007(5) 0.059(12) Uani 1 1 d . .
H11A H 0.4078 0.1584 1.0580 0.070 Uiso 1 1 calc R .
H11B H 0.4231 0.0481 1.0833 0.070 Uiso 1 1 calc R .
C12 C 0.4488(13) 0.125(4) 0.943(5) 0.065(15) Uani 1 1 d . .
H12A H 0.4428 0.1836 0.8806 0.078 Uiso 1 1 calc R .
H12B H 0.4542 0.0696 0.8780 0.078 Uiso 1 1 calc R .

loop_
_atom_site_aniso_label
_atom_site_aniso_U_11
_atom_site_aniso_U_22
_atom_site_aniso_U_33
_atom_site_aniso_U_23
_atom_site_aniso_U_13
_atom_site_aniso_U_12
Pb1 0.0339(7) 0.0458(8) 0.0494(9) 0.0023(6) -0.0002(6) 0.0010(6)
C1 0.04(2) 0.04(2) 0.06(2) 0.009(18) 0.007(18) -0.003(16)
O1 0.039(16) 0.09(3) 0.08(2) 0.02(2) 0.022(16) 0.019(16)
Br1 0.046(2) 0.058(2) 0.053(2) -0.017(2) 0.0019(18) 0.0059(19)
Pb2 0.0435(8) 0.0464(9) 0.0488(9) -0.0035(7) 0.0029(6) 0.0006(6)
C2 0.12(5) 0.04(2) 0.06(3) 0.01(2) 0.04(3) 0.01(3)
O2 0.026(12) 0.040(14) 0.071(18) 0.003(13) 0.015(12) 0.002(10)
Br2 0.041(2) 0.054(2) 0.052(2) -0.0067(18) 0.0131(17) 0.0022(17)
Pb3 0.0428(8) 0.0505(9) 0.0518(9) -0.0011(7) 0.0061(7) -0.0081(7)
C3 0.10(4) 0.05(3) 0.06(3) -0.03(2) 0.00(3) 0.03(3)
O3 0.042(15) 0.064(19) 0.061(18) 0.003(15) 0.007(13) -0.003(14)
Br3 0.0368(19) 0.046(2) 0.052(2) -0.0030(17) 0.0112(16) 0.0010(15)
O7 0.034(13) 0.042(14) 0.060(16) 0.012(12) 0.027(12) 0.002(11)
C7 0.040(11) 0.042(11) 0.044(11) 0.009(9) 0.006(9) -0.003(9)
O6 0.034(14) 0.07(2) 0.066(19) -0.007(15) 0.027(13) -0.002(13)
C6 0.023(18) 0.11(4) 0.06(3) -0.01(3) 0.000(17) 0.01(2)
O5 0.06(2) 0.047(18) 0.10(3) 0.015(18) 0.012(18) -0.004(15)
C5 0.04(2) 0.06(3) 0.05(2) 0.000(19) 0.015(17) 0.013(19)
O4 0.041(14) 0.043(15) 0.065(18) -0.006(13) 0.004(13) -0.011(12)
C4 0.05(3) 0.08(3) 0.14(5) -0.08(4) 0.07(3) -0.04(3)
C9 0.07(3) 0.04(3) 0.15(6) -0.03(3) -0.01(3) 0.00(2)
C8 0.09(3) 0.06(3) 0.023(17) 0.018(17) -0.03(2) -0.02(2)
C10 0.06(2) 0.05(2) 0.04(2) -0.005(17) -0.008(18) 0.022(19)
C11 0.06(3) 0.06(3) 0.06(3) -0.04(2) 0.02(2) -0.01(2)
C12 0.07(3) 0.07(3) 0.04(2) 0.04(2) -0.03(2) -0.05(2)

loop_
_atom_type_symbol
_atom_type_description
_atom_type_scat_dispersion_real
_atom_type_scat_dispersion_imag
_atom_type_scat_source
C C 0.0033 0.0016 'International Tables Vol C Tables 4.2.6.8 and 6.1.1.4'
H H 0.0000 0.0000 'International Tables Vol C Tables 4.2.6.8 and 6.1.1.4'
O O 0.0106 0.0060 'International Tables Vol C Tables 4.2.6.8 and 6.1.1.4'
Pb Pb -3.3944 10.1111 'International Tables Vol C Tables 4.2.6.8 and 6.1.1.4'
Br Br -0.2901 2.4595 'International Tables Vol C Tables 4.2.6.8 and 6.1.1.4'

loop_
_geom_angle_atom_site_label_1
_geom_angle_atom_site_label_2
_geom_angle_atom_site_label_3
_geom_angle
_geom_angle_site_symmetry_1
_geom_angle_site_symmetry_3
O1 Pb1 Br1 86.0(8) . 6_565
O1 Pb1 O2 49.7(10) . .
O1 Pb1 O3 70.1(11) . .
O1 Pb1 Br3 117.7(8) . .
O2 Pb1 Br1 126.2(7) . 6_565
O2 Pb1 O3 105.0(9) . .
O2 Pb1 Br3 68.8(6) . .
O3 Pb1 Br1 80.6(7) . 6_565
O3 Pb1 Br3 125.8(7) . .
Br3 Pb1 Br1 148.21(11) . 6_565
O4 Pb1 O1 81.7(11) . .
O4 Pb1 Br1 130.9(7) . 6_565
O4 Pb1 O2 77.8(9) . .
O4 Pb1 O3 50.5(9) . .
O4 Pb1 Br3 76.5(7) . .
O1 C1 C2 122(4) . .
O2 C1 O1 119(4) . .
O2 C1 C2 119(4) . .
C1 O1 Pb1 97(3) . .
Pb3 Br1 Pb1 145.41(15) . 6_566
O2 Pb2 Br2 148.8(6) . .
O2 Pb2 Br3 69.4(6) . .
O2 Pb2 Br3 69.3(6) . 6_565
Br2 Pb2 Br3 96.85(12) . 6_565
Br2 Pb2 Br3 140.58(11) . .
Br3 Pb2 Br3 90.44(6) . 6_565
O5 Pb2 O2 73.2(9) . .
O5 Pb2 Br2 102.9(8) . .
O5 Pb2 Br3 98.6(9) . .
O5 Pb2 Br3 135.2(8) . 6_565
C1 C2 H2A 108.6 . .
C1 C2 H2B 108.6 . .
H2A C2 H2B 107.6 . .
C3 C2 C1 115(4) . .
C3 C2 H2A 108.6 . .
C3 C2 H2B 108.6 . .
Pb1 O2 Pb2 109.3(9) . .
C1 O2 Pb1 94(2) . .
C1 O2 Pb2 139(3) . .
Pb2 Br2 Pb3 136.71(14) . 6
Br2 Pb3 Br1 88.58(12) 6_556 .
O3 Pb3 Br1 142.0(7) 1_545 .
O3 Pb3 Br2 69.6(6) 1_545 6_556
O7 Pb3 Br1 126.2(6) 6 .
O7 Pb3 Br1 67.5(6) . .
O7 Pb3 Br2 67.8(5) . 6_556
O7 Pb3 Br2 145.2(6) 6 6_556
O7 Pb3 O3 75.3(9) . 1_545
O7 Pb3 O3 79.8(9) 6 1_545
O7 Pb3 O7 120.6(10) . 6
O6 Pb3 Br1 76.7(7) . .
O6 Pb3 Br2 120.9(7) . 6_556
O6 Pb3 O3 88.1(9) . 1_545
O6 Pb3 O7 53.6(9) . .
O6 Pb3 O7 72.7(9) . 6
C2 C3 H3A 110.0 . .
C2 C3 H3B 110.0 . .
C2 C3 C4 109(4) . .
H3A C3 H3B 108.3 . .
C4 C3 H3A 110.0 . .
C4 C3 H3B 110.0 . .
Pb1 O3 Pb3 106.0(10) . 1_565
C5 O3 Pb1 88(2) . .
C5 O3 Pb3 132(3) . 1_565
Pb2 Br3 Pb1 82.44(10) 6_566 .
Pb2 Br3 Pb1 83.21(10) . .
Pb2 Br3 Pb2 145.39(14) . 6_566
Pb3 O7 Pb3 120.9(10) . 6_556
C10 O7 Pb3 92(2) . .
C10 O7 Pb3 136(2) . 6_556
H7A C7 H7B 107.0 . .
C6 C7 H7A 107.5 . .
C6 C7 H7B 107.5 . .
C8 C7 H7A 107.5 . .
C8 C7 H7B 107.5 . .
C8 C7 C6 119(4) . .
C10 O6 Pb3 97(3) . .
C7 C6 H6A 107.7 . .
C7 C6 H6B 107.7 . .
C7 C6 C5 119(4) . .
H6A C6 H6B 107.1 . .
C5 C6 H6A 107.7 . .
C5 C6 H6B 107.7 . .
Pb2 O5 H5A 120.0 . .
Pb2 O5 H5B 120.0 . .
H5A O5 H5B 120.0 . .
O3 C5 C6 119(4) . .
O4 C5 O3 120(4) . .
O4 C5 C6 121(4) . .
C5 O4 Pb1 101(3) . .
C3 C4 C4 116(4) . 5_666
C3 C4 H4A 108.2 . .
C3 C4 H4B 108.2 . .
C4 C4 H4A 108.2 5_666 .
C4 C4 H4B 108.2 5_666 .
H4A C4 H4B 107.4 . .
H9A C9 H9B 107.0 . .
C8 C9 H9A 107.6 . .
C8 C9 H9B 107.6 . .
C12 C9 H9A 107.6 5_667 .
C12 C9 H9B 107.6 5_667 .
C12 C9 C8 119(5) 5_667 .
C7 C8 C9 116(4) . .
C7 C8 H8A 108.2 . .
C7 C8 H8B 108.2 . .
C9 C8 H8A 108.2 . .
C9 C8 H8B 108.2 . .
H8A C8 H8B 107.4 . .
O7 C10 C11 123(4) . .
O6 C10 O7 118(4) . .
O6 C10 C11 119(4) . .
C10 C11 H11A 107.5 . .
C10 C11 H11B 107.5 . .
H11A C11 H11B 107.0 . .
C12 C11 C10 119(4) . .
C12 C11 H11A 107.5 . .
C12 C11 H11B 107.5 . .
C9 C12 H12A 107.9 5_667 .
C9 C12 H12B 107.9 5_667 .
C11 C12 C9 118(4) . 5_667
C11 C12 H12A 107.9 . .
C11 C12 H12B 107.9 . .
H12A C12 H12B 107.2 . .

loop_
_geom_bond_atom_site_label_1
_geom_bond_atom_site_label_2
_geom_bond_distance
_geom_bond_site_symmetry_2
Pb1 O1 2.50(3) .
Pb1 Br1 3.228(4) 6_565
Pb1 O2 2.56(2) .
Pb1 O3 2.68(3) .
Pb1 Br3 3.216(4) .
Pb1 O4 2.46(3) .
C1 O1 1.23(5) .
C1 C2 1.47(7) .
C1 O2 1.23(5) .
Br1 Pb1 3.228(4) 6_566
Br1 Pb3 3.227(4) .
Pb2 O2 2.62(3) .
Pb2 Br2 3.126(4) .
Pb2 Br3 3.140(4) .
Pb2 Br3 3.206(4) 6_565
Pb2 O5 2.46(3) .
C2 H2A 0.9700 .
C2 H2B 0.9700 .
C2 C3 1.44(8) .
Br2 Pb3 3.194(4) 6
Pb3 Br2 3.194(4) 6_556
Pb3 O3 2.71(3) 1_545
Pb3 O7 2.54(3) .
Pb3 O7 2.64(2) 6
Pb3 O6 2.46(3) .
C3 H3A 0.9700 .
C3 H3B 0.9700 .
C3 C4 1.58(6) .
O3 Pb3 2.71(3) 1_565
O3 C5 1.31(5) .
Br3 Pb2 3.206(4) 6_566
O7 Pb3 2.64(2) 6_556
O7 C10 1.34(5) .
C7 H7A 0.9700 .
C7 H7B 0.9700 .
C7 C6 1.44(5) .
C7 C8 1.41(5) .
O6 C10 1.29(5) .
C6 H6A 0.9700 .
C6 H6B 0.9700 .
C6 C5 1.49(6) .
O5 H5A 0.9300 .
O5 H5B 0.9300 .
C5 O4 1.23(5) .
C4 C4 1.67(8) 5_666
C4 H4A 0.9700 .
C4 H4B 0.9700 .
C9 H9A 0.9700 .
C9 H9B 0.9700 .
C9 C8 1.65(8) .
C9 C12 1.48(6) 5_667
C8 H8A 0.9700 .
C8 H8B 0.9700 .
C10 C11 1.43(6) .
C11 H11A 0.9700 .
C11 H11B 0.9700 .
C11 C12 1.40(6) .
C12 C9 1.48(6) 5_667
C12 H12A 0.9700 .
C12 H12B 0.9700 .
